data_4076833
loop_
_publ_author_name
'Schmidt, Joseph A. R.'
'Arnold, John'

_publ_section_title
;
 Neutral and Cationic Aluminum Complexes Supported by Sterically Bulky
 Amidinate Ligands
;
_journal_issue 11
_journal_name_full Organometallics
_journal_page_first 2306
_journal_paper_doi 10.1021/om0201011
_journal_volume 21
_journal_year 2002
_chemical_formula_moiety 'C34 H46 Al Cl5 N2 '
_chemical_formula_sum 'C34 H46 Al Cl5 N2'
_chemical_formula_weight 687.00
_space_group_IT_number 14
_symmetry_cell_setting monoclinic
_symmetry_Int_Tables_number 14
_symmetry_space_group_name_Hall '-P 2ybc'
_symmetry_space_group_name_H-M 'P 1 21/c 1'
_audit_creation_date 'Sat Sep 11 17:45:25 1999'
_audit_creation_method 'from TEXRAY.INF file'
_cell_angle_alpha 90
_cell_angle_beta 97.958(2)
_cell_angle_gamma 90
_cell_formula_units_Z 4
_cell_length_a 10.201(1)
_cell_length_b 18.618(1)
_cell_length_c 19.975(1)
_cell_measurement_reflns_used 3941
_cell_measurement_temperature 154.2
_cell_measurement_theta_max 26.1
_cell_measurement_theta_min 1.5
_cell_volume 3757.2(5)
_computing_cell_refinement 'Bruker SAINT v5.04'
_computing_data_collection 'Bruker SMART v5.052d'
_computing_data_reduction 'Bruker SAINT v5.04'
_computing_publication_material teXsan
_computing_structure_refinement teXsan
_computing_structure_solution SIR92
_diffrn_ambient_temperature 154.2
_diffrn_measurement_device_type 'SMART CCD'
_diffrn_measurement_method \w-scan
_diffrn_radiation_monochromator graphite
_diffrn_radiation_source 'X-ray tube'
_diffrn_radiation_type MoK\a
_diffrn_radiation_wavelength 0.7107
_diffrn_reflns_av_R_equivalents 0.0607
_diffrn_reflns_limit_h_max 12
_diffrn_reflns_limit_h_min 0
_diffrn_reflns_limit_k_max 21
_diffrn_reflns_limit_k_min -22
_diffrn_reflns_limit_l_max 23
_diffrn_reflns_limit_l_min -24
_diffrn_reflns_number 18166
_diffrn_reflns_theta_max 26.07
_diffrn_reflns_theta_min 1.5
_exptl_absorpt_coefficient_mu 0.434
_exptl_absorpt_correction_T_max 0.930
_exptl_absorpt_correction_T_min 0.756
_exptl_absorpt_correction_type psi-scan
_exptl_crystal_colour colorless
_exptl_crystal_density_diffrn 1.214
_exptl_crystal_description block
_exptl_crystal_F_000 1448.00
_exptl_crystal_size_max 0.340
_exptl_crystal_size_mid 0.330
_exptl_crystal_size_min 0.240
_refine_diff_density_max 0.95
_refine_diff_density_min -0.34
_refine_ls_extinction_coef 0.00000
_refine_ls_extinction_method none
_refine_ls_goodness_of_fit_ref 2.568
_refine_ls_hydrogen_treatment constr
_refine_ls_matrix_type full
_refine_ls_number_parameters 396
_refine_ls_number_reflns 2142
_refine_ls_number_restraints 0
_refine_ls_R_factor_all 0.122
_refine_ls_R_factor_gt 0.0706
_refine_ls_shift/su_max 0.0000
_refine_ls_structure_factor_coef F
_refine_ls_weighting_scheme sigma
_refine_ls_wR_factor_ref 0.0802
_reflns_number_gt 2142
_reflns_number_total 6858
_reflns_threshold_expression I>3.00sigma
_cod_data_source_file om0201011.cif
_cod_data_source_block LMeH2_EtAlCl3_7
_cod_original_cell_volume 3757.1(3)
_cod_original_sg_symbol_H-M 'P 21/c     '
_cod_original_formula_sum 'C34 H46 Al Cl5 N2 '
_cod_database_code 4076833

loop_
_symmetry_equiv_pos_as_xyz
'   +x,   +y,   +z'
'   -x,1/2+y,1/2-z'
'   -x,   -y,   -z'
'   +x,1/2-y,1/2+z'

loop_
_atom_site_aniso_label
_atom_site_aniso_U_11
_atom_site_aniso_U_22
_atom_site_aniso_U_33
_atom_site_aniso_U_12
_atom_site_aniso_U_13
_atom_site_aniso_U_23
Cl(1) 0.038(2) 0.132(3) 0.103(3) -0.019(2) -0.004(2) 0.056(2)
Cl(2) 0.043(1) 0.066(2) 0.098(2) 0.007(1) -0.002(2) 0.006(2)
Cl(3) 0.142(3) 0.065(2) 0.141(4) 0.000(2) -0.079(3) 0.010(2)
Cl(4) 0.072(3) 0.221(7) 0.102(4) 0.028(3) 0.012(3) 0.039(4)
Cl(5) 0.066(3) 0.110(4) 0.086(4) -0.010(3) 0.000(3) 0.012(3)
Al(1) 0.042(2) 0.068(3) 0.100(3) -0.011(2) -0.002(2) 0.011(2)
N(1) 0.029(5) 0.050(6) 0.056(6) -0.001(4) -0.001(4) 0.017(4)
N(2) 0.028(4) 0.048(6) 0.048(6) 0.003(4) 0.009(4) 0.013(5)
C(1) 0.033(6) 0.040(7) 0.047(7) -0.003(5) 0.006(5) 0.002(6)
C(2) 0.028(6) 0.062(8) 0.09(1) 0.000(5) -0.003(6) 0.025(7)
C(3) 0.09(1) 0.07(1) 0.19(2) 0.003(7) 0.09(1) -0.01(1)
C(4) 0.044(7) 0.12(1) 0.16(1) -0.021(7) -0.027(9) 0.06(1)
C(5) 0.032(6) 0.054(8) 0.061(8) 0.006(5) 0.004(5) 0.020(6)
C(6) 0.046(6) 0.056(8) 0.073(8) 0.010(5) 0.014(6) 0.018(6)
C(7) 0.045(6) 0.042(7) 0.075(9) -0.003(5) -0.006(6) 0.021(6)
C(8) 0.023(5) 0.046(7) 0.034(7) 0.001(5) 0.002(5) 0.009(6)
C(9) 0.022(5) 0.047(7) 0.051(8) 0.004(5) 0.012(5) 0.004(6)
C(10) 0.048(7) 0.078(9) 0.045(7) 0.019(7) -0.001(6) 0.004(7)
C(11) 0.037(6) 0.075(9) 0.08(1) -0.004(6) 0.014(7) 0.026(8)
C(12) 0.038(6) 0.048(8) 0.051(8) -0.014(5) 0.009(6) 0.002(6)
C(13) 0.029(6) 0.053(7) 0.044(8) 0.000(5) 0.003(6) 0.006(6)
C(14) 0.037(6) 0.053(8) 0.036(7) 0.001(6) -0.001(5) 0.009(6)
C(15) 0.051(6) 0.052(8) 0.033(7) 0.005(6) 0.002(5) 0.000(6)
C(16) 0.050(7) 0.054(8) 0.052(7) 0.004(6) 0.013(6) -0.009(6)
C(17) 0.051(7) 0.08(1) 0.039(7) -0.005(7) 0.014(6) -0.025(7)
C(18) 0.038(6) 0.09(1) 0.058(8) 0.014(7) -0.003(6) -0.012(7)
C(19) 0.040(6) 0.074(9) 0.039(7) 0.006(6) 0.003(6) 0.006(6)
C(20) 0.044(6) 0.050(7) 0.074(8) 0.016(5) 0.001(6) 0.001(6)
C(21) 0.068(8) 0.12(1) 0.079(9) -0.030(8) 0.010(7) -0.027(9)
C(22) 0.068(7) 0.065(9) 0.065(8) 0.020(6) -0.011(6) 0.009(7)
C(23) 0.038(6) 0.032(6) 0.058(9) -0.014(5) 0.001(6) 0.005(6)
C(24) 0.042(7) 0.032(7) 0.09(1) -0.005(5) -0.005(7) 0.013(6)
C(25) 0.072(8) 0.042(7) 0.046(8) -0.015(6) -0.012(7) 0.006(6)
C(26) 0.087(9) 0.039(7) 0.044(9) -0.012(6) -0.006(7) -0.012(6)
C(27) 0.060(7) 0.029(7) 0.066(9) 0.001(5) 0.007(7) -0.004(6)
C(28) 0.056(7) 0.036(7) 0.047(8) -0.017(6) -0.002(6) -0.007(6)
C(29) 0.048(6) 0.073(9) 0.09(1) -0.003(6) 0.000(6) 0.025(7)
C(30) 0.12(1) 0.064(9) 0.058(9) -0.011(7) -0.006(8) -0.006(7)
C(31) 0.053(6) 0.031(6) 0.066(8) 0.000(5) -0.008(6) -0.005(6)
C(32) 0.10(1) 0.21(2) 0.15(2) 0.03(1) 0.07(1) -0.03(1)
C(33) 0.10(1) 0.26(3) 0.08(1) -0.02(1) 0.03(1) 0.00(2)
C(34) 0.31(5) 0.26(5) 0.07(2) 0.01(4) -0.10(3) -0.02(3)
C(35) 0.06(2) 0.07(2) 0.06(2) -0.01(1) 0.00(2) 0.00(2)

loop_
_atom_site_label
_atom_site_fract_x
_atom_site_fract_y
_atom_site_fract_z
_atom_site_U_iso_or_equiv
_atom_site_thermal_displace_type
Cl(1) -0.3246(2) -0.1114(2) 0.3799(2) 0.073(1) Uij
Cl(2) -0.6499(2) -0.0890(2) 0.3062(2) 0.059(1) Uij
Cl(3) -0.5270(4) -0.2597(2) 0.3485(2) 0.107(2) Uij
Cl(4) -0.5755(4) -0.1376(4) 0.1142(3) 0.118(2) Uij
Cl(5) -0.3166(4) -0.1550(3) 0.1836(3) 0.093(2) Uij
Cl(6) -0.386(2) -0.228(1) 0.160(1) 0.230(9) Uij
Cl(7) -0.532(2) -0.230(1) 0.1181(9) 0.121(5) Uij
Al(1) -0.5217(3) -0.1505(2) 0.3800(2) 0.065(1) Uij
N(1) -0.2770(7) 0.0698(4) 0.2239(4) 0.036(3) Uij
N(2) -0.1317(6) -0.0027(4) 0.2914(4) 0.036(3) Uij
C(1) -0.1540(9) 0.0490(5) 0.2467(5) 0.037(3) Uij
C(2) -0.3985(9) 0.0395(6) 0.2458(6) 0.048(4) Uij
C(3) -0.429(1) 0.0738(7) 0.3104(9) 0.089(6) Uij
C(4) -0.509(1) 0.0453(8) 0.1851(8) 0.089(6) Uij
C(5) -0.0062(8) -0.0391(5) 0.3160(5) 0.053(4) Uij
C(6) -0.0138(9) -0.1171(6) 0.2933(5) 0.053(4) Uij
C(7) 0.0189(9) -0.0351(5) 0.3926(6) 0.051(4) Uij
C(8) -0.0443(8) 0.0882(5) 0.2182(5) 0.032(3) Uij
C(9) -0.0225(8) 0.0721(5) 0.1534(6) 0.036(3) Uij
C(10) 0.077(1) 0.1093(6) 0.1260(5) 0.049(4) Uij
C(11) 0.1502(9) 0.1623(6) 0.1639(7) 0.059(4) Uij
C(12) 0.1271(9) 0.1785(5) 0.2276(6) 0.040(4) Uij
C(13) 0.0301(8) 0.1413(5) 0.2562(5) 0.034(4) Uij
C(14) -0.0950(9) 0.0155(6) 0.1096(5) 0.035(3) Uij
C(15) -0.0400(9) -0.0535(6) 0.1068(5) 0.040(3) Uij
C(16) -0.111(1) -0.1070(5) 0.0695(5) 0.050(4) Uij
C(17) -0.235(1) -0.0928(7) 0.0322(5) 0.051(4) Uij
C(18) -0.2813(9) -0.0260(8) 0.0329(6) 0.051(4) Uij
C(19) -0.2167(9) 0.0306(6) 0.0690(5) 0.049(4) Uij
C(20) 0.1024(9) -0.0691(5) 0.1388(5) 0.054(4) Uij
C(21) -0.313(1) -0.1533(7) -0.0063(6) 0.076(5) Uij
C(22) -0.271(1) 0.1062(6) 0.0619(5) 0.064(4) Uij
C(23) 0.0113(9) 0.1601(5) 0.3248(5) 0.041(3) Uij
C(24) 0.1097(9) 0.1439(5) 0.3822(7) 0.046(4) Uij
C(25) 0.090(1) 0.1650(6) 0.4483(6) 0.054(4) Uij
C(26) -0.021(1) 0.2014(6) 0.4600(6) 0.056(4) Uij
C(27) -0.114(1) 0.2205(5) 0.4045(6) 0.048(4) Uij
C(28) -0.100(1) 0.2017(5) 0.3380(5) 0.043(4) Uij
C(29) 0.2372(9) 0.1045(6) 0.3699(6) 0.063(4) Uij
C(30) -0.038(1) 0.2226(6) 0.5304(6) 0.078(5) Uij
C(31) -0.1992(9) 0.2308(5) 0.2819(5) 0.048(3) Uij
C(32) -0.467(1) -0.176(1) 0.1894(9) 0.125(8) Uij
C(33) -0.582(2) -0.140(1) 0.4739(9) 0.116(9) Uij
C(34) -0.603(5) -0.076(2) 0.504(2) 0.15(2) Uij
C(35) -0.552(2) -0.183(1) 0.525(2) 0.10(1) Uij
H(1) -0.2839 0.1155 0.1843 0.0872 Uij
H(2) -0.2179 -0.0138 0.3135 0.0872 Uij
H(3) -0.3816 -0.0123 0.2548 0.0581 Uij
H(4) -0.4606 0.1211 0.3036 0.1070 Uij
H(5) -0.3468 0.0770 0.3439 0.1070 Uij
H(6) -0.4897 0.0466 0.3331 0.1070 Uij
H(7) -0.5904 0.0247 0.1936 0.1065 Uij
H(8) -0.4836 0.0192 0.1457 0.1065 Uij
H(9) -0.5228 0.0937 0.1715 0.1065 Uij
H(10) 0.0661 -0.0149 0.2983 0.0637 Uij
H(11) -0.0304 -0.1201 0.2444 0.0634 Uij
H(12) 0.0654 -0.1432 0.3080 0.0634 Uij
H(13) -0.0860 -0.1413 0.3101 0.0634 Uij
H(14) 0.0196 0.0159 0.4085 0.0615 Uij
H(15) 0.1000 -0.0551 0.4127 0.0615 Uij
H(16) -0.0520 -0.0571 0.4129 0.0615 Uij
H(17) 0.0937 0.0977 0.0812 0.0592 Uij
H(18) 0.2173 0.1866 0.1444 0.0709 Uij
H(19) 0.1775 0.2146 0.2521 0.0483 Uij
H(20) -0.0736 -0.1534 0.0682 0.0595 Uij
H(21) -0.3626 -0.0140 0.0065 0.0612 Uij
H(22) 0.1605 -0.0565 0.1072 0.0653 Uij
H(23) 0.1233 -0.0405 0.1785 0.0653 Uij
H(24) 0.1103 -0.1179 0.1496 0.0653 Uij
H(25) -0.3156 -0.1923 0.0238 0.0910 Uij
H(26) -0.4000 -0.1369 -0.0214 0.0910 Uij
H(27) -0.2699 -0.1663 -0.0430 0.0910 Uij
H(28) -0.3640 0.1036 0.0591 0.0770 Uij
H(29) -0.2344 0.1329 0.0999 0.0770 Uij
H(30) -0.2469 0.1263 0.0218 0.0770 Uij
H(31) 0.1557 0.1517 0.4851 0.0652 Uij
H(32) -0.1900 0.2461 0.4119 0.0572 Uij
H(33) 0.2231 0.0822 0.3266 0.0754 Uij
H(34) 0.2571 0.0682 0.4036 0.0754 Uij
H(35) 0.3077 0.1373 0.3722 0.0754 Uij
H(36) -0.0237 0.2729 0.5339 0.0933 Uij
H(37) 0.0285 0.1986 0.5606 0.0933 Uij
H(38) -0.1219 0.2101 0.5384 0.0933 Uij
H(39) -0.2117 0.2804 0.2894 0.0577 Uij
H(40) -0.1705 0.2228 0.2403 0.0577 Uij
H(41) -0.2822 0.2064 0.2834 0.0577 Uij

loop_
_atom_type_symbol
_atom_type_oxidation_number
_atom_type_number_in_cell
_atom_type_scat_dispersion_real
_atom_type_scat_dispersion_imag
_atom_type_scat_source
C 0 136 0.003 0.002 'International Tables'
N 0 8 0.006 0.003 'International Tables'
H 0 184 0.000 0.000 'International Tables'
Cl 0 20 0.148 0.159 'International Tables'
Al 0 4 0.064 0.051 'International Tables'

loop_
_geom_angle_atom_site_label_1
_geom_angle_atom_site_label_2
_geom_angle_atom_site_label_3
_geom_angle
_geom_angle_publ_flag
Cl(1) Al(1) Cl(2) 107.4(2) yes
Cl(1) Al(1) Cl(3) 108.1(2) yes
Cl(1) Al(1) C(33) 111.6(5) yes
Cl(2) Al(1) Cl(3) 108.5(2) yes
Cl(2) Al(1) C(33) 110.1(6) yes
Cl(3) Al(1) C(33) 111.1(7) yes
C(1) N(1) C(2) 125.1(8) yes
C(1) N(2) C(5) 128.8(7) yes
N(1) C(1) N(2) 120.9(8) yes
N(1) C(1) C(8) 116.2(9) yes
N(2) C(1) C(8) 122.9(8) yes
N(1) C(2) C(3) 111.6(9) yes
N(1) C(2) C(4) 106.8(9) yes
C(3) C(2) C(4) 115(1) yes
N(2) C(5) C(6) 109.5(8) yes
N(2) C(5) C(7) 109.4(8) yes
C(6) C(5) C(7) 110.1(8) yes
C(1) C(8) C(9) 118.3(8) yes
C(1) C(8) C(13) 120.6(9) yes
C(9) C(8) C(13) 121.1(9) yes
C(8) C(9) C(10) 118.8(9) yes
C(8) C(9) C(14) 124.8(9) yes
C(10) C(9) C(14) 116(1) yes
C(9) C(10) C(11) 120(1) yes
C(10) C(11) C(12) 121(1) yes
C(11) C(12) C(13) 120(1) yes
C(8) C(13) C(12) 119(1) yes
C(8) C(13) C(23) 123.2(9) yes
C(12) C(13) C(23) 117.5(9) yes
C(9) C(14) C(15) 119.9(8) yes
C(9) C(14) C(19) 121(1) yes
C(15) C(14) C(19) 118.8(9) yes
C(14) C(15) C(16) 119.9(8) yes
C(14) C(15) C(20) 121.1(9) yes
C(16) C(15) C(20) 118.7(9) yes
C(15) C(16) C(17) 120.9(9) yes
C(16) C(17) C(18) 118(1) yes
C(16) C(17) C(21) 119(1) yes
C(18) C(17) C(21) 122(1) yes
C(17) C(18) C(19) 125(1) yes
C(14) C(19) C(18) 117(1) yes
C(14) C(19) C(22) 121(1) yes
C(18) C(19) C(22) 121.0(9) yes
C(13) C(23) C(24) 121.9(9) yes
C(13) C(23) C(28) 121.1(9) yes
C(24) C(23) C(28) 116(1) yes
C(23) C(24) C(25) 121(1) yes
C(23) C(24) C(29) 118(1) yes
C(25) C(24) C(29) 120(1) yes
C(24) C(25) C(26) 121(1) yes
C(25) C(26) C(27) 118(1) yes
C(25) C(26) C(30) 119(1) yes
C(27) C(26) C(30) 121(1) yes
C(26) C(27) C(28) 123(1) yes
C(23) C(28) C(27) 120.0(9) yes
C(23) C(28) C(31) 122(1) yes
C(27) C(28) C(31) 118(1) yes
Cl(4) C(32) Cl(5) 108(1) yes
Cl(4) C(32) Cl(6) 103(1) yes
Cl(5) C(32) Cl(7) 109(1) yes
Al(1) C(33) C(34) 124(2) yes
Al(1) C(33) C(35) 126(2) yes

loop_
_geom_bond_atom_site_label_1
_geom_bond_atom_site_label_2
_geom_bond_distance
_geom_bond_publ_flag
Cl(1) Al(1) 2.140(4) yes
Cl(2) Al(1) 2.159(4) yes
Cl(3) Al(1) 2.126(5) yes
Cl(4) C(32) 1.88(2) yes
Cl(5) C(32) 1.60(2) yes
Cl(6) C(32) 1.44(2) yes
Cl(7) C(32) 1.79(2) yes
Al(1) C(33) 2.06(2) yes
N(1) C(1) 1.33(1) yes
N(1) C(2) 1.48(1) yes
N(2) C(1) 1.31(1) yes
N(2) C(5) 1.47(1) yes
C(1) C(8) 1.51(1) yes
C(2) C(3) 1.51(2) yes
C(2) C(4) 1.54(1) yes
C(5) C(6) 1.52(1) yes
C(5) C(7) 1.52(1) yes
C(8) C(9) 1.38(1) yes
C(8) C(13) 1.40(1) yes
C(9) C(10) 1.40(1) yes
C(9) C(14) 1.50(1) yes
C(10) C(11) 1.39(1) yes
C(11) C(12) 1.36(1) yes
C(12) C(13) 1.39(1) yes
C(13) C(23) 1.45(1) yes
C(14) C(15) 1.41(1) yes
C(14) C(19) 1.41(1) yes
C(15) C(16) 1.38(1) yes
C(15) C(20) 1.53(1) yes
C(16) C(17) 1.41(1) yes
C(17) C(18) 1.33(1) yes
C(17) C(21) 1.53(1) yes
C(18) C(19) 1.39(1) yes
C(19) C(22) 1.51(1) yes
C(23) C(24) 1.45(1) yes
C(23) C(28) 1.43(1) yes
C(24) C(25) 1.42(1) yes
C(24) C(29) 1.54(1) yes
C(25) C(26) 1.37(1) yes
C(26) C(27) 1.40(1) yes
C(26) C(30) 1.50(1) yes
C(27) C(28) 1.40(1) yes
C(28) C(31) 1.50(1) yes
C(33) C(34) 1.36(4) yes
C(33) C(35) 1.30(3) yes
